data_1570176
loop_
_publ_author_name
'Zhang, Ying'
'Yang, Jimin'
'Ruan, Yu-Long'
'Liao, Ling'
'Ma, Chuang'
'Xue, Xiao-Song'
'Yu, Jin-Sheng'

_publ_section_title
;
 Nickel-catalysed asymmetric hydromonofluoromethylation of 1,3-enynes for
 enantioselective construction of monofluoromethyl-tethered chiral
 allenes.
;
_journal_issue 44
_journal_name_full 'Chemical science'
_journal_page_first 12676
_journal_page_last 12683
_journal_paper_doi 10.1039/d3sc04474b
_journal_volume 14
_journal_year 2023
_chemical_absolute_configuration unk
_chemical_formula_moiety 'C24 H20 F2 O4 S2'
_chemical_formula_sum 'C24 H20 F2 O4 S2'
_chemical_formula_weight 474.52
_space_group_crystal_system monoclinic
_space_group_IT_number 4
_space_group_name_Hall 'P 2yb'
_space_group_name_H-M_alt 'P 1 21 1'
_atom_sites_solution_hydrogens geom
_atom_sites_solution_primary dual
_audit_creation_date 2023-06-27
_audit_creation_method
;
Olex2 1.5
(compiled 2023.03.06 svn.rbb2c1857 for OlexSys, GUI svn.r6748)
;
_audit_update_record
;
2023-06-27 deposited with the CCDC.	2023-10-23 downloaded from the CCDC.
;
_cell_angle_alpha 90
_cell_angle_beta 97.4390(10)
_cell_angle_gamma 90
_cell_formula_units_Z 4
_cell_length_a 9.1305(2)
_cell_length_b 10.80990(10)
_cell_length_c 23.0760(3)
_cell_measurement_reflns_used 16708
_cell_measurement_temperature 297.96(14)
_cell_measurement_theta_max 74.1870
_cell_measurement_theta_min 3.8710
_cell_volume 2258.43(6)
_computing_cell_refinement 'CrysAlisPro 1.171.39.28b (Rigaku OD, 2015)'
_computing_data_collection 'CrysAlisPro 1.171.39.28b (Rigaku OD, 2015)'
_computing_data_reduction 'CrysAlisPro 1.171.39.28b (Rigaku OD, 2015)'
_computing_molecular_graphics 'Olex2 1.5 (Dolomanov et al., 2009)'
_computing_publication_material 'Olex2 1.5 (Dolomanov et al., 2009)'
_computing_structure_refinement 'SHELXL 2018/3 (Sheldrick, 2015)'
_computing_structure_solution 'SHELXT 2018/2 (Sheldrick, 2018)'
_diffrn_ambient_environment air
_diffrn_ambient_temperature 297.96(14)
_diffrn_detector 'CCD plate'
_diffrn_measured_fraction_theta_full 0.999
_diffrn_measured_fraction_theta_max 0.999
_diffrn_measurement_details
;
List of Runs (angles in degrees, time in seconds):

  # Type    Start    End  Width  t~exp~   \w     \q     \k     \f   Frames
#--------------------------------------------------------------------------
  1  \w    -24.00  86.00   1.00    1.00    --    0.00  19.00 120.00  110
  2  \w     13.00  55.00   1.00    1.00    --    0.00  77.00 -30.00   42
  3  \w    -16.00  22.00   1.00    1.00    --    0.00  37.00 -90.00   38
  4  \w    -16.00  20.00   1.00    1.00    --    0.00  37.00-120.00   36
  5  \w    -56.00  18.00   1.00    1.00    --    0.00 -37.00 -30.00   74
  6  \w     58.00  88.00   1.00    1.00    --    0.00  37.00-120.00   30
  7  \w     31.00  87.00   1.00    1.00    --    0.00  37.00 -90.00   56
  8  \w    -82.00  18.00   1.00    1.00    --    0.00 -57.00 -60.00  100
  9  \w    -30.00  22.00   1.00    1.00    --    0.00  77.00 150.00   52
 10  \w     36.00  86.00   1.00    1.00    --    0.00  77.00 150.00   50
 11  \w    -30.00   0.00   1.00    1.00    --    0.00  77.00 -30.00   30
 12  \w     63.00  89.00   1.00    2.00    --   95.80  82.00-158.05   26
 13  \w     72.00  98.00   1.00    2.00    --   95.80  56.00 -34.72   26
 14  \w    150.00 176.00   1.00    2.00    --   95.80  82.00-158.05   26
 15  \w    160.00 185.00   1.00    2.00    --   95.80  72.00  53.06   25
 16  \w     67.00  92.00   1.00    2.00    --   95.80  72.00  53.06   25
 17  \w     74.00 185.00   1.00    2.00    --   95.80  53.00-122.78  111
 18  \w     75.00 109.00   1.00    2.00    --   95.80  43.00-161.33   34
 19  \w     63.00  89.00   1.00    2.00    --   95.80  82.00 120.00   26
 20  \w     65.00  91.00   1.00    2.00    --   95.80  76.00 -11.07   26
 21  \w     87.00 126.00   1.00    2.00    --   95.80 -82.00   0.00   39
 22  \w     66.00  92.00   1.00    2.00    --   95.80  77.00-120.00   26
 23  \w     63.00  89.00   1.00    2.00    --   95.80  82.00   0.00   26
 24  \w     72.00 184.00   1.00    2.00    --   95.80  61.00 150.00  112
 25  \w     63.00  88.00   1.00    2.00    --   95.80  82.00 -60.00   25
 26  \w     63.00  89.00   1.00    2.00    --   95.80  82.00 150.00   26
 27  \w     65.00  90.00   1.00    2.00    --   95.80  77.00 -30.00   25
 28  \w    114.00 140.00   1.00    2.00    --   95.80  77.00 -30.00   26
 29  \w     65.00  90.00   1.00    2.00    --   95.80  77.00  30.00   25
 30  \w     65.00  91.00   1.00    2.00    --   95.80  82.00-150.00   26
 31  \w     65.00  91.00   1.00    2.00    --   95.80  77.00-180.00   26
 32  \w    143.00 182.00   1.00    2.00    --   95.80  63.00  39.28   39
 33  \w     69.00 185.00   1.00    2.00    --   95.80  67.00 124.55  116
 34  \w     75.00 104.00   1.00    2.00    --   95.80  45.00 -90.00   29
 35  \w     65.00  91.00   1.00    2.00    --   95.80  77.00 -90.00   26
 36  \w     65.00  90.00   1.00    2.00    --   95.80  77.00 120.00   25
 37  \w    110.00 140.00   1.00    2.00    --   95.80  77.00  60.00   30
 38  \w    140.00 168.00   1.00    2.00    --   95.80  45.00 -90.00   28
 39  \w     71.00  97.00   1.00    2.00    --   95.80  61.00   0.00   26
 40  \w     65.00  91.00   1.00    2.00    --   95.80  77.00  90.00   26
 41  \w     70.00 126.00   1.00    2.00    --   95.80  63.00  39.28   56
 42  \w     63.00  88.00   1.00    2.00    --   95.80  82.00  60.00   25
 43  \w     65.00 104.00   1.00    2.00    --   95.80  77.00  60.00   39
 44  \w     71.00  96.00   1.00    2.00    --   95.80  61.00 -30.00   25
 45  \w     65.00  91.00   1.00    2.00    --   95.80  77.00 150.00   26
 46  \w     64.00  90.00   1.00    2.00    --   95.80  82.00 -90.00   26
 47  \w     75.00 158.00   1.00    2.00    --   95.80  45.00-150.00   83
 48  \w     75.00 108.00   1.00    2.00    --   95.80  45.00 -60.00   33
 49  \w    116.00 146.00   1.00    2.00    --   95.80  45.00 -60.00   30
 50  \w     75.00 101.00   1.00    2.00    --   95.80  45.00 120.00   26
 51  \w     63.00  89.00   1.00    2.00    --   95.80  82.00-180.00   26
 52  \w     76.00 127.00   1.00    2.00    --   95.80  45.00 -30.00   51
 53  \w      8.00 120.00   1.00    2.00    --   95.80 -61.00 150.00  112
 54  \w     65.00  90.00   1.00    2.00    --   95.80  77.00 -60.00   25
 55  \w     75.00 100.00   1.00    2.00    --   95.80  45.00-120.00   25
 56  \w     71.00 173.00   1.00    2.00    --   95.80  61.00  60.00  102
 57  \w      7.00 120.00   1.00    2.00    --   95.80 -61.00 -60.00  113
 58  \w     63.00  88.00   1.00    2.00    --   95.80  82.00-120.00   25
 59  \w    160.00 185.00   1.00    2.00    --   95.80  82.00-120.00   25
 60  \w     63.00  89.00   1.00    2.00    --   95.80  82.00  90.00   26
 61  \w     19.00 128.00   1.00    2.00    --   95.80 -82.00 150.00  109
 62  \w     71.00 110.00   1.00    2.00    --   95.80 -82.00  60.00   39
 63  \w    115.00 185.00   1.00    2.00    --   95.80  82.00-150.00   70
 64  \w     10.00 127.00   1.00    2.00    --   95.80 -82.00 -60.00  117
 65  \w     69.00  95.00   1.00    2.00    --   95.80  70.00 150.26   26
 66  \w    140.00 165.00   1.00    2.00    --   95.80  43.00-161.33   25
 67  \w     75.00 168.00   1.00    2.00    --   95.80  46.00  32.25   93
 68  \w     74.00 183.00   1.00    2.00    --   95.80  49.00   0.17  109
;
_diffrn_measurement_device 'four-circle diffractometer'
_diffrn_measurement_device_type 'XtaLAB AFC12 (RINC): Kappa dual home/near'
_diffrn_measurement_method '\w scans'
_diffrn_orient_matrix_type 'CrysAlisPro convention (1999,Acta A55,543-557)'
_diffrn_orient_matrix_UB_11 0.0093381000
_diffrn_orient_matrix_UB_12 -0.0465977000
_diffrn_orient_matrix_UB_13 -0.0624648000
_diffrn_orient_matrix_UB_21 -0.0432577000
_diffrn_orient_matrix_UB_22 0.1295177000
_diffrn_orient_matrix_UB_23 -0.0242329000
_diffrn_orient_matrix_UB_31 0.1644554000
_diffrn_orient_matrix_UB_32 0.0367936000
_diffrn_orient_matrix_UB_33 0.0062097000
_diffrn_radiation_monochromator graphite
_diffrn_radiation_probe x-ray
_diffrn_radiation_type 'Cu K\a'
_diffrn_radiation_wavelength 1.54184
_diffrn_reflns_av_R_equivalents 0.0811
_diffrn_reflns_av_unetI/netI 0.0523
_diffrn_reflns_Laue_measured_fraction_full 0.999
_diffrn_reflns_Laue_measured_fraction_max 0.999
_diffrn_reflns_limit_h_max 10
_diffrn_reflns_limit_h_min -10
_diffrn_reflns_limit_k_max 12
_diffrn_reflns_limit_k_min -12
_diffrn_reflns_limit_l_max 27
_diffrn_reflns_limit_l_min -27
_diffrn_reflns_number 52769
_diffrn_reflns_point_group_measured_fraction_full 0.998
_diffrn_reflns_point_group_measured_fraction_max 0.998
_diffrn_reflns_theta_full 67.048
_diffrn_reflns_theta_max 67.048
_diffrn_reflns_theta_min 3.864
_diffrn_source 'fine-focus sealed X-ray tube'
_diffrn_source_type 'Enhance (Cu) X-ray Source'
_exptl_absorpt_coefficient_mu 2.537
_exptl_absorpt_correction_T_max 1.00000
_exptl_absorpt_correction_T_min 0.13808
_exptl_absorpt_correction_type multi-scan
_exptl_absorpt_process_details
;
CrysAlisPro 1.171.39.28b (Rigaku Oxford Diffraction, 2015)
Empirical absorption correction using spherical harmonics,
 implemented in SCALE3 ABSPACK scaling algorithm.
;
_exptl_crystal_colour 'clear light colourless'
_exptl_crystal_colour_lustre clear
_exptl_crystal_colour_modifier light
_exptl_crystal_colour_primary colourless
_exptl_crystal_density_diffrn 1.396
_exptl_crystal_description block
_exptl_crystal_F_000 984
_exptl_crystal_size_max 0.42
_exptl_crystal_size_mid 0.36
_exptl_crystal_size_min 0.26
_refine_diff_density_max 0.275
_refine_diff_density_min -0.170
_refine_diff_density_rms 0.036
_refine_ls_abs_structure_details
;
 Flack x determined using 3120 quotients [(I+)-(I-)]/[(I+)+(I-)]
 (Parsons, Flack and Wagner, Acta Cryst. B69 (2013) 249-259).
;
_refine_ls_abs_structure_Flack 0.009(9)
_refine_ls_extinction_method none
_refine_ls_goodness_of_fit_ref 1.034
_refine_ls_hydrogen_treatment constr
_refine_ls_matrix_type full
_refine_ls_number_parameters 579
_refine_ls_number_reflns 8033
_refine_ls_number_restraints 1
_refine_ls_restrained_S_all 1.034
_refine_ls_R_factor_all 0.0397
_refine_ls_R_factor_gt 0.0359
_refine_ls_shift/su_max 0.000
_refine_ls_shift/su_mean 0.000
_refine_ls_structure_factor_coef Fsqd
_refine_ls_weighting_details 'w=1/[\s^2^(Fo^2^)+(0.0524P)^2^] where P=(Fo^2^+2Fc^2^)/3'
_refine_ls_weighting_scheme calc
_refine_ls_wR_factor_gt 0.0942
_refine_ls_wR_factor_ref 0.0968
_reflns_Friedel_coverage 0.889
_reflns_Friedel_fraction_full 0.997
_reflns_Friedel_fraction_max 0.997
_reflns_number_gt 7268
_reflns_number_total 8033
_reflns_threshold_expression 'I > 2\s(I)'
_cod_data_source_file d3sc04474b2.cif
_cod_data_source_block exp_3367
_cod_depositor_comments 'Adding full bibliography for 1570174--1570176.cif.'
_cod_database_code 1570176
_shelx_shelxl_version_number 2018/3
_shelx_space_group_comment
;
The symmetry employed for this shelxl refinement is uniquely defined
by the following loop, which should always be used as a source of
symmetry information in preference to the above space-group names.
They are only intended as comments.
;
_shelx_estimated_absorpt_t_max 0.558
_shelx_estimated_absorpt_t_min 0.415
_olex2_refinement_description
;
1. Fixed Uiso
 At 1.2 times of:
  All C(H) groups, All C(H,H) groups
 At 1.5 times of:
  All C(H,H,H) groups
2.a Secondary CH2 refined with riding coordinates:
 C10(H10A,H10B), C34(H34A,H34B)
2.b Aromatic/amide H refined with riding coordinates:
 C1(H1), C2(H2), C4(H4), C5(H5), C7(H7), C13(H13), C14(H14), C15(H15),
 C16(H16), C17(H17), C19(H19), C20(H20), C21(H21), C22(H22), C23(H23), C25(H25),
  C26(H26), C28(H28), C29(H29), C31(H31), C37(H37), C38(H38), C39(H39),
 C40(H40), C41(H41), C43(H43), C44(H44), C45(H45), C46(H46), C47(H47)
2.c Idealised Me refined as rotating group:
 C24(H24A,H24B,H24C), C48(H48A,H48B,H48C)
;
_olex2_submission_special_instructions 'No special instructions were received'
_oxdiff_exptl_absorpt_empirical_details
;
Empirical correction (ABSPACK) includes:
- Absorption correction using spherical harmonics
- Frame scaling
;
_oxdiff_exptl_absorpt_empirical_full_max 5.062
_oxdiff_exptl_absorpt_empirical_full_min 0.487

loop_
_space_group_symop_operation_xyz
'x, y, z'
'-x, y+1/2, -z'

loop_
_atom_site_label
_atom_site_type_symbol
_atom_site_fract_x
_atom_site_fract_y
_atom_site_fract_z
_atom_site_U_iso_or_equiv
_atom_site_adp_type
_atom_site_occupancy
_atom_site_site_symmetry_order
_atom_site_calc_flag
_atom_site_refinement_flags_posn
_atom_site_refinement_flags_adp
_atom_site_refinement_flags_occupancy
_atom_site_disorder_assembly
_atom_site_disorder_group
S1 S 0.26728(9) 0.74277(7) -0.43272(3) 0.0429(2) Uani 1 1 d . . . . .
S2 S 0.04952(10) 0.61415(8) -0.36244(3) 0.0521(2) Uani 1 1 d . . . . .
F1 F -0.3870(4) 0.5747(3) -0.80790(13) 0.1054(10) Uani 1 1 d . . . . .
F2 F 0.2641(2) 0.50784(16) -0.40716(7) 0.0500(4) Uani 1 1 d . . . . .
O1 O 0.1710(3) 0.8253(2) -0.46805(11) 0.0612(7) Uani 1 1 d . . . . .
O2 O 0.3294(3) 0.7787(2) -0.37516(9) 0.0594(7) Uani 1 1 d . . . . .
O3 O -0.0303(3) 0.7270(3) -0.37193(11) 0.0722(8) Uani 1 1 d . . . . .
O4 O -0.0291(3) 0.4996(3) -0.36316(11) 0.0729(8) Uani 1 1 d . . . . .
C1 C -0.1682(4) 0.5573(3) -0.66707(15) 0.0565(9) Uani 1 1 d . . . . .
H1 H -0.162197 0.510655 -0.632983 0.068 Uiso 1 1 calc R U . . .
C2 C -0.2769(5) 0.5316(4) -0.71261(18) 0.0646(10) Uani 1 1 d . . . . .
H2 H -0.345119 0.468839 -0.709599 0.078 Uiso 1 1 calc R U . . .
C3 C -0.2818(5) 0.6015(4) -0.76276(17) 0.0668(11) Uani 1 1 d . . . . .
C4 C -0.1841(5) 0.6942(4) -0.76897(17) 0.0699(11) Uani 1 1 d . . . . .
H4 H -0.188695 0.738653 -0.803647 0.084 Uiso 1 1 calc R U . . .
C5 C -0.0783(5) 0.7202(3) -0.72244(14) 0.0585(9) Uani 1 1 d . . . . .
H5 H -0.012616 0.784942 -0.725404 0.070 Uiso 1 1 calc R U . . .
C6 C -0.0678(4) 0.6519(3) -0.67142(13) 0.0463(8) Uani 1 1 d . . . . .
C7 C 0.0526(4) 0.6785(3) -0.62384(14) 0.0517(8) Uani 1 1 d . . . . .
H7 H 0.107697 0.749941 -0.627107 0.062 Uiso 1 1 calc R U . . .
C8 C 0.0878(4) 0.6099(3) -0.57761(14) 0.0505(8) Uani 1 1 d . . . . .
C9 C 0.1246(4) 0.5389(3) -0.53246(13) 0.0473(8) Uani 1 1 d . . . . .
C10 C 0.0558(4) 0.5624(3) -0.47714(13) 0.0489(8) Uani 1 1 d . . . . .
H10A H 0.004612 0.487891 -0.467693 0.059 Uiso 1 1 calc R U . . .
H10B H -0.017730 0.627090 -0.485053 0.059 Uiso 1 1 calc R U . . .
C11 C 0.1618(3) 0.5997(3) -0.42398(12) 0.0413(7) Uani 1 1 d . . . . .
C12 C 0.4123(4) 0.6966(3) -0.47085(14) 0.0471(8) Uani 1 1 d . . . . .
C13 C 0.4091(4) 0.7279(4) -0.52917(14) 0.0610(10) Uani 1 1 d . . . . .
H13 H 0.331449 0.773682 -0.548453 0.073 Uiso 1 1 calc R U . . .
C14 C 0.5258(6) 0.6886(5) -0.55820(19) 0.0838(15) Uani 1 1 d . . . . .
H14 H 0.527073 0.708867 -0.597306 0.101 Uiso 1 1 calc R U . . .
C15 C 0.6391(6) 0.6198(6) -0.5288(2) 0.0925(16) Uani 1 1 d . . . . .
H15 H 0.715014 0.592342 -0.548835 0.111 Uiso 1 1 calc R U . . .
C16 C 0.6425(5) 0.5915(5) -0.4717(2) 0.0803(13) Uani 1 1 d . . . . .
H16 H 0.720860 0.546165 -0.452580 0.096 Uiso 1 1 calc R U . . .
C17 C 0.5289(4) 0.6303(4) -0.44180(18) 0.0604(9) Uani 1 1 d . . . . .
H17 H 0.530927 0.611792 -0.402344 0.072 Uiso 1 1 calc R U . . .
C18 C 0.1708(4) 0.6223(4) -0.29672(13) 0.0519(8) Uani 1 1 d . . . . .
C19 C 0.2513(5) 0.5191(4) -0.27619(15) 0.0647(10) Uani 1 1 d . . . . .
H19 H 0.246532 0.445949 -0.297588 0.078 Uiso 1 1 calc R U . . .
C20 C 0.3390(5) 0.5284(5) -0.22279(17) 0.0748(12) Uani 1 1 d . . . . .
H20 H 0.394021 0.460323 -0.208085 0.090 Uiso 1 1 calc R U . . .
C21 C 0.3462(5) 0.6358(5) -0.19121(17) 0.0746(12) Uani 1 1 d . . . . .
H21 H 0.406670 0.640693 -0.155617 0.089 Uiso 1 1 calc R U . . .
C22 C 0.2645(5) 0.7358(4) -0.21199(15) 0.0686(11) Uani 1 1 d . . . . .
H22 H 0.268210 0.807881 -0.189878 0.082 Uiso 1 1 calc R U . . .
C23 C 0.1765(5) 0.7316(4) -0.26529(15) 0.0604(9) Uani 1 1 d . . . . .
H23 H 0.122417 0.800457 -0.279704 0.072 Uiso 1 1 calc R U . . .
C24 C 0.2244(5) 0.4297(4) -0.53516(16) 0.0643(10) Uani 1 1 d . . . . .
H24A H 0.242715 0.417034 -0.574777 0.096 Uiso 1 1 calc R U . . .
H24B H 0.178332 0.357323 -0.521553 0.096 Uiso 1 1 calc R U . . .
H24C H 0.316294 0.444621 -0.510884 0.096 Uiso 1 1 calc R U . . .
S3 S 0.26670(9) 0.48586(6) 0.05995(3) 0.0429(2) Uani 1 1 d . . . . .
S4 S 0.06103(10) 0.34636(8) 0.13205(3) 0.0494(2) Uani 1 1 d . . . . .
F3 F -0.4525(3) 0.3210(3) -0.29620(13) 0.1074(10) Uani 1 1 d . . . . .
F4 F 0.2773(2) 0.24992(15) 0.08484(7) 0.0490(4) Uani 1 1 d . . . . .
O5 O 0.1681(3) 0.5619(2) 0.02179(11) 0.0600(6) Uani 1 1 d . . . . .
O6 O 0.3209(3) 0.5277(2) 0.11737(10) 0.0593(6) Uani 1 1 d . . . . .
O7 O -0.0307(3) 0.4534(3) 0.12227(12) 0.0667(8) Uani 1 1 d . . . . .
O8 O -0.0051(3) 0.2268(3) 0.13260(11) 0.0687(7) Uani 1 1 d . . . . .
C25 C -0.1886(5) 0.2908(3) -0.16722(15) 0.0572(9) Uani 1 1 d . . . . .
H25 H -0.166930 0.237476 -0.135642 0.069 Uiso 1 1 calc R U . . .
C26 C -0.3077(5) 0.2656(4) -0.20833(17) 0.0672(10) Uani 1 1 d . . . . .
H26 H -0.367403 0.197063 -0.204818 0.081 Uiso 1 1 calc R U . . .
C27 C -0.3352(5) 0.3452(4) -0.25464(17) 0.0707(11) Uani 1 1 d . . . . .
C28 C -0.2522(5) 0.4469(4) -0.26151(17) 0.0710(12) Uani 1 1 d . . . . .
H28 H -0.273567 0.498332 -0.293811 0.085 Uiso 1 1 calc R U . . .
C29 C -0.1344(5) 0.4718(4) -0.21882(15) 0.0583(9) Uani 1 1 d . . . . .
H29 H -0.077577 0.542307 -0.221952 0.070 Uiso 1 1 calc R U . . .
C30 C -0.1004(4) 0.3933(3) -0.17165(14) 0.0487(8) Uani 1 1 d . . . . .
C31 C 0.0292(5) 0.4198(3) -0.12813(15) 0.0546(9) Uani 1 1 d . . . . .
H31 H 0.079982 0.493129 -0.132485 0.066 Uiso 1 1 calc R U . . .
C32 C 0.0786(4) 0.3488(3) -0.08402(14) 0.0523(8) Uani 1 1 d . . . . .
C33 C 0.1265(4) 0.2789(3) -0.03971(14) 0.0500(8) Uani 1 1 d . . . . .
C34 C 0.0627(4) 0.2984(3) 0.01697(14) 0.0529(8) Uani 1 1 d . . . . .
H34A H 0.016532 0.221742 0.026820 0.064 Uiso 1 1 calc R U . . .
H34B H -0.014527 0.360285 0.010243 0.064 Uiso 1 1 calc R U . . .
C35 C 0.1699(3) 0.3385(3) 0.06956(13) 0.0419(7) Uani 1 1 d . . . . .
C36 C 0.4184(4) 0.4418(3) 0.02497(13) 0.0424(7) Uani 1 1 d . . . . .
C37 C 0.4162(4) 0.4609(4) -0.03454(14) 0.0539(9) Uani 1 1 d . . . . .
H37 H 0.336857 0.500732 -0.056151 0.065 Uiso 1 1 calc R U . . .
C38 C 0.5333(5) 0.4198(5) -0.06086(17) 0.0731(12) Uani 1 1 d . . . . .
H38 H 0.534261 0.433035 -0.100627 0.088 Uiso 1 1 calc R U . . .
C39 C 0.6508(5) 0.3585(5) -0.02864(19) 0.0754(12) Uani 1 1 d . . . . .
H39 H 0.728544 0.329153 -0.047146 0.090 Uiso 1 1 calc R U . . .
C40 C 0.6524(4) 0.3413(4) 0.03018(18) 0.0681(10) Uani 1 1 d . . . . .
H40 H 0.731207 0.300585 0.051690 0.082 Uiso 1 1 calc R U . . .
C41 C 0.5370(4) 0.3844(4) 0.05739(15) 0.0538(8) Uani 1 1 d . . . . .
H41 H 0.538893 0.374861 0.097538 0.065 Uiso 1 1 calc R U . . .
C42 C 0.1822(4) 0.3640(3) 0.19773(14) 0.0481(8) Uani 1 1 d . . . . .
C43 C 0.2817(5) 0.2714(4) 0.21648(16) 0.0604(10) Uani 1 1 d . . . . .
H43 H 0.290552 0.201881 0.193459 0.073 Uiso 1 1 calc R U . . .
C44 C 0.3672(5) 0.2839(4) 0.26976(16) 0.0671(11) Uani 1 1 d . . . . .
H44 H 0.436109 0.223249 0.282471 0.081 Uiso 1 1 calc R U . . .
C45 C 0.3518(5) 0.3845(5) 0.30413(16) 0.0697(11) Uani 1 1 d . . . . .
H45 H 0.408249 0.391305 0.340533 0.084 Uiso 1 1 calc R U . . .
C46 C 0.2527(6) 0.4756(5) 0.28483(17) 0.0772(13) Uani 1 1 d . . . . .
H46 H 0.242980 0.544186 0.308353 0.093 Uiso 1 1 calc R U . . .
C47 C 0.1669(5) 0.4671(4) 0.23078(16) 0.0640(10) Uani 1 1 d . . . . .
H47 H 0.100983 0.529545 0.217445 0.077 Uiso 1 1 calc R U . . .
C48 C 0.2315(5) 0.1736(4) -0.04430(17) 0.0679(11) Uani 1 1 d . . . . .
H48A H 0.247744 0.163490 -0.084306 0.102 Uiso 1 1 calc R U . . .
H48B H 0.190263 0.098897 -0.030762 0.102 Uiso 1 1 calc R U . . .
H48C H 0.323789 0.190978 -0.020751 0.102 Uiso 1 1 calc R U . . .

loop_
_atom_site_aniso_label
_atom_site_aniso_U_11
_atom_site_aniso_U_22
_atom_site_aniso_U_33
_atom_site_aniso_U_23
_atom_site_aniso_U_13
_atom_site_aniso_U_12
S1 0.0394(5) 0.0472(4) 0.0421(4) -0.0039(3) 0.0051(3) -0.0021(3)
S2 0.0417(5) 0.0733(6) 0.0416(4) 0.0047(4) 0.0068(3) 0.0002(4)
F1 0.086(2) 0.133(2) 0.0831(17) -0.0121(16) -0.0425(15) -0.0001(18)
F2 0.0475(12) 0.0532(10) 0.0475(9) 0.0045(8) -0.0008(8) 0.0095(9)
O1 0.0553(16) 0.0524(13) 0.0760(16) 0.0148(12) 0.0083(12) 0.0100(12)
O2 0.0607(17) 0.0749(15) 0.0427(12) -0.0187(11) 0.0074(11) -0.0157(13)
O3 0.0573(18) 0.101(2) 0.0594(15) 0.0061(14) 0.0106(12) 0.0291(16)
O4 0.0664(19) 0.096(2) 0.0575(14) 0.0052(14) 0.0120(13) -0.0326(16)
C1 0.063(3) 0.056(2) 0.0505(19) 0.0046(15) 0.0072(17) -0.0074(18)
C2 0.053(2) 0.071(2) 0.068(2) -0.0025(19) -0.0007(19) -0.0086(19)
C3 0.055(3) 0.083(3) 0.057(2) -0.0078(19) -0.0140(18) 0.009(2)
C4 0.081(3) 0.075(3) 0.050(2) 0.0109(18) -0.0050(19) 0.005(2)
C5 0.069(3) 0.058(2) 0.0470(18) 0.0067(15) 0.0000(16) -0.0069(18)
C6 0.054(2) 0.0471(17) 0.0382(15) 0.0004(12) 0.0056(14) 0.0021(14)
C7 0.059(2) 0.0534(18) 0.0413(17) -0.0027(14) 0.0019(15) -0.0067(16)
C8 0.049(2) 0.059(2) 0.0427(17) -0.0078(14) 0.0023(14) -0.0024(16)
C9 0.048(2) 0.0515(17) 0.0401(16) -0.0059(13) -0.0030(14) -0.0077(15)
C10 0.040(2) 0.0586(19) 0.0456(17) -0.0008(14) -0.0026(14) -0.0090(15)
C11 0.0364(18) 0.0489(17) 0.0381(14) 0.0019(12) 0.0030(12) 0.0028(13)
C12 0.038(2) 0.0562(18) 0.0470(17) -0.0070(14) 0.0043(14) -0.0087(15)
C13 0.055(2) 0.086(3) 0.0431(17) -0.0024(17) 0.0091(15) -0.017(2)
C14 0.078(4) 0.123(4) 0.054(2) -0.018(2) 0.023(2) -0.024(3)
C15 0.061(3) 0.125(4) 0.098(4) -0.037(3) 0.030(3) -0.011(3)
C16 0.043(3) 0.095(3) 0.104(4) -0.009(3) 0.014(2) 0.003(2)
C17 0.041(2) 0.077(2) 0.062(2) -0.0030(18) 0.0038(17) 0.0008(18)
C18 0.050(2) 0.070(2) 0.0366(15) 0.0044(15) 0.0085(14) -0.0012(17)
C19 0.080(3) 0.069(2) 0.0438(18) 0.0070(16) 0.0036(17) 0.006(2)
C20 0.081(3) 0.089(3) 0.053(2) 0.017(2) 0.002(2) 0.012(2)
C21 0.074(3) 0.106(3) 0.044(2) 0.003(2) 0.0058(19) -0.012(3)
C22 0.081(3) 0.084(3) 0.0428(18) -0.0100(19) 0.0147(18) -0.012(2)
C23 0.064(3) 0.071(2) 0.0494(18) 0.0013(17) 0.0187(17) 0.005(2)
C24 0.072(3) 0.062(2) 0.054(2) -0.0107(16) -0.0070(18) 0.0103(19)
S3 0.0401(5) 0.0412(4) 0.0466(4) -0.0027(3) 0.0031(3) -0.0007(3)
S4 0.0383(5) 0.0638(5) 0.0459(4) 0.0035(3) 0.0047(3) 0.0018(4)
F3 0.087(2) 0.136(2) 0.0875(18) -0.0166(17) -0.0331(15) -0.0001(18)
F4 0.0473(11) 0.0465(10) 0.0520(10) 0.0041(8) 0.0021(8) 0.0094(8)
O5 0.0542(16) 0.0494(13) 0.0761(16) 0.0130(11) 0.0072(13) 0.0111(11)
O6 0.0636(17) 0.0653(15) 0.0494(13) -0.0191(11) 0.0085(11) -0.0134(12)
O7 0.0499(17) 0.090(2) 0.0589(15) 0.0012(13) 0.0017(12) 0.0258(14)
O8 0.0634(19) 0.0791(17) 0.0648(15) 0.0034(13) 0.0135(13) -0.0245(15)
C25 0.064(3) 0.059(2) 0.0493(18) 0.0022(15) 0.0084(17) -0.0018(17)
C26 0.061(3) 0.073(2) 0.065(2) -0.007(2) 0.0006(19) -0.008(2)
C27 0.064(3) 0.088(3) 0.056(2) -0.010(2) -0.0088(19) 0.008(2)
C28 0.079(3) 0.082(3) 0.051(2) 0.0086(18) 0.002(2) 0.018(2)
C29 0.064(3) 0.057(2) 0.0540(19) 0.0071(16) 0.0087(17) 0.0028(18)
C30 0.055(2) 0.0501(17) 0.0423(16) -0.0011(13) 0.0104(15) 0.0043(15)
C31 0.060(2) 0.0531(19) 0.0512(19) -0.0015(15) 0.0098(17) 0.0004(17)
C32 0.052(2) 0.0536(19) 0.0497(18) -0.0096(15) 0.0011(15) -0.0047(16)
C33 0.052(2) 0.0480(17) 0.0467(17) -0.0072(14) -0.0063(15) -0.0055(15)
C34 0.047(2) 0.062(2) 0.0475(18) -0.0049(14) -0.0016(15) -0.0124(16)
C35 0.0358(18) 0.0445(15) 0.0443(15) 0.0009(13) 0.0010(12) 0.0038(13)
C36 0.0368(19) 0.0493(16) 0.0400(16) -0.0030(12) 0.0012(13) -0.0058(14)
C37 0.043(2) 0.075(2) 0.0422(16) 0.0057(15) -0.0028(14) -0.0015(17)
C38 0.066(3) 0.112(4) 0.0424(19) -0.002(2) 0.0109(18) -0.002(3)
C39 0.050(3) 0.106(4) 0.072(3) -0.016(2) 0.018(2) 0.001(2)
C40 0.038(2) 0.091(3) 0.074(3) 0.007(2) 0.0035(18) 0.005(2)
C41 0.039(2) 0.072(2) 0.0485(18) 0.0054(15) -0.0015(15) -0.0028(17)
C42 0.044(2) 0.060(2) 0.0405(16) 0.0054(13) 0.0071(14) 0.0043(15)
C43 0.066(3) 0.066(2) 0.0489(18) 0.0033(16) 0.0035(17) 0.0138(19)
C44 0.062(3) 0.083(3) 0.055(2) 0.0131(19) 0.0011(18) 0.016(2)
C45 0.063(3) 0.104(3) 0.0409(18) 0.0030(19) 0.0038(17) 0.009(2)
C46 0.089(3) 0.091(3) 0.050(2) -0.019(2) 0.006(2) 0.013(3)
C47 0.068(3) 0.073(2) 0.0510(19) -0.0018(17) 0.0080(18) 0.020(2)
C48 0.080(3) 0.060(2) 0.060(2) -0.0138(17) -0.0061(19) 0.009(2)

loop_
_atom_type_symbol
_atom_type_description
_atom_type_scat_dispersion_real
_atom_type_scat_dispersion_imag
_atom_type_scat_source
C C 0.0181 0.0091 'International Tables Vol C Tables 4.2.6.8 and 6.1.1.4'
H H 0.0000 0.0000 'International Tables Vol C Tables 4.2.6.8 and 6.1.1.4'
F F 0.0727 0.0534 'International Tables Vol C Tables 4.2.6.8 and 6.1.1.4'
O O 0.0492 0.0322 'International Tables Vol C Tables 4.2.6.8 and 6.1.1.4'
S S 0.3331 0.5567 'International Tables Vol C Tables 4.2.6.8 and 6.1.1.4'

loop_
_geom_angle_atom_site_label_1
_geom_angle_atom_site_label_2
_geom_angle_atom_site_label_3
_geom_angle
_geom_angle_site_symmetry_1
_geom_angle_site_symmetry_3
_geom_angle_publ_flag
O1 S1 C11 107.07(15) . . ?
O1 S1 C12 109.86(16) . . ?
O2 S1 O1 120.04(17) . . ?
O2 S1 C11 106.03(14) . . ?
O2 S1 C12 108.00(15) . . ?
C12 S1 C11 104.75(15) . . ?
O3 S2 O4 119.61(18) . . ?
O3 S2 C11 106.03(15) . . ?
O3 S2 C18 110.01(18) . . ?
O4 S2 C11 104.09(16) . . ?
O4 S2 C18 108.17(17) . . ?
C18 S2 C11 108.30(15) . . ?
C2 C1 H1 119.6 . . ?
C2 C1 C6 120.8(3) . . ?
C6 C1 H1 119.6 . . ?
C1 C2 H2 120.9 . . ?
C1 C2 C3 118.2(4) . . ?
C3 C2 H2 120.9 . . ?
F1 C3 C2 118.2(4) . . ?
F1 C3 C4 119.0(4) . . ?
C4 C3 C2 122.8(4) . . ?
C3 C4 H4 120.9 . . ?
C3 C4 C5 118.1(4) . . ?
C5 C4 H4 120.9 . . ?
C4 C5 H5 119.4 . . ?
C4 C5 C6 121.3(4) . . ?
C6 C5 H5 119.4 . . ?
C1 C6 C7 121.7(3) . . ?
C5 C6 C1 118.8(3) . . ?
C5 C6 C7 119.5(3) . . ?
C6 C7 H7 117.4 . . ?
C8 C7 C6 125.3(3) . . ?
C8 C7 H7 117.4 . . ?
C9 C8 C7 178.3(4) . . ?
C8 C9 C10 118.9(3) . . ?
C8 C9 C24 121.8(3) . . ?
C24 C9 C10 119.2(3) . . ?
C9 C10 H10A 108.3 . . ?
C9 C10 H10B 108.3 . . ?
C9 C10 C11 115.8(3) . . ?
H10A C10 H10B 107.4 . . ?
C11 C10 H10A 108.3 . . ?
C11 C10 H10B 108.3 . . ?
S1 C11 S2 111.05(16) . . ?
F2 C11 S1 106.8(2) . . ?
F2 C11 S2 105.34(18) . . ?
F2 C11 C10 111.9(3) . . ?
C10 C11 S1 114.9(2) . . ?
C10 C11 S2 106.4(2) . . ?
C13 C12 S1 119.7(3) . . ?
C17 C12 S1 119.2(3) . . ?
C17 C12 C13 121.1(3) . . ?
C12 C13 H13 120.9 . . ?
C12 C13 C14 118.1(4) . . ?
C14 C13 H13 120.9 . . ?
C13 C14 H14 120.1 . . ?
C15 C14 C13 119.9(4) . . ?
C15 C14 H14 120.1 . . ?
C14 C15 H15 119.2 . . ?
C16 C15 C14 121.6(4) . . ?
C16 C15 H15 119.2 . . ?
C15 C16 H16 120.2 . . ?
C15 C16 C17 119.6(5) . . ?
C17 C16 H16 120.2 . . ?
C12 C17 C16 119.7(4) . . ?
C12 C17 H17 120.2 . . ?
C16 C17 H17 120.2 . . ?
C19 C18 S2 120.1(3) . . ?
C23 C18 S2 118.1(3) . . ?
C23 C18 C19 121.8(3) . . ?
C18 C19 H19 121.1 . . ?
C20 C19 C18 117.8(4) . . ?
C20 C19 H19 121.1 . . ?
C19 C20 H20 119.4 . . ?
C21 C20 C19 121.2(4) . . ?
C21 C20 H20 119.4 . . ?
C20 C21 H21 120.0 . . ?
C22 C21 C20 119.9(4) . . ?
C22 C21 H21 120.0 . . ?
C21 C22 H22 119.4 . . ?
C21 C22 C23 121.1(4) . . ?
C23 C22 H22 119.4 . . ?
C18 C23 H23 120.9 . . ?
C22 C23 C18 118.2(4) . . ?
C22 C23 H23 120.9 . . ?
C9 C24 H24A 109.5 . . ?
C9 C24 H24B 109.5 . . ?
C9 C24 H24C 109.5 . . ?
H24A C24 H24B 109.5 . . ?
H24A C24 H24C 109.5 . . ?
H24B C24 H24C 109.5 . . ?
O5 S3 C35 107.21(14) . . ?
O5 S3 C36 110.06(15) . . ?
O6 S3 O5 120.21(16) . . ?
O6 S3 C35 105.98(14) . . ?
O6 S3 C36 108.28(15) . . ?
C36 S3 C35 103.80(14) . . ?
O7 S4 C35 106.05(15) . . ?
O7 S4 C42 109.70(17) . . ?
O8 S4 O7 119.61(18) . . ?
O8 S4 C35 103.60(16) . . ?
O8 S4 C42 108.00(16) . . ?
C42 S4 C35 109.41(15) . . ?
C26 C25 H25 119.2 . . ?
C26 C25 C30 121.6(4) . . ?
C30 C25 H25 119.2 . . ?
C25 C26 H26 121.2 . . ?
C27 C26 C25 117.6(4) . . ?
C27 C26 H26 121.2 . . ?
F3 C27 C26 118.4(4) . . ?
C28 C27 F3 118.2(4) . . ?
C28 C27 C26 123.5(4) . . ?
C27 C28 H28 121.1 . . ?
C27 C28 C29 117.9(4) . . ?
C29 C28 H28 121.1 . . ?
C28 C29 H29 119.5 . . ?
C30 C29 C28 120.9(4) . . ?
C30 C29 H29 119.5 . . ?
C25 C30 C29 118.5(3) . . ?
C25 C30 C31 121.9(3) . . ?
C29 C30 C31 119.6(3) . . ?
C30 C31 H31 117.3 . . ?
C32 C31 C30 125.5(4) . . ?
C32 C31 H31 117.3 . . ?
C33 C32 C31 179.2(4) . . ?
C32 C33 C34 118.1(3) . . ?
C32 C33 C48 122.6(3) . . ?
C48 C33 C34 119.2(3) . . ?
C33 C34 H34A 108.1 . . ?
C33 C34 H34B 108.1 . . ?
C33 C34 C35 116.7(3) . . ?
H34A C34 H34B 107.3 . . ?
C35 C34 H34A 108.1 . . ?
C35 C34 H34B 108.1 . . ?
S3 C35 S4 111.46(16) . . ?
F4 C35 S3 107.0(2) . . ?
F4 C35 S4 105.49(19) . . ?
F4 C35 C34 111.6(3) . . ?
C34 C35 S3 114.7(2) . . ?
C34 C35 S4 106.2(2) . . ?
C37 C36 S3 120.2(3) . . ?
C41 C36 S3 118.9(2) . . ?
C41 C36 C37 120.9(3) . . ?
C36 C37 H37 120.7 . . ?
C38 C37 C36 118.6(4) . . ?
C38 C37 H37 120.7 . . ?
C37 C38 H38 119.7 . . ?
C37 C38 C39 120.6(4) . . ?
C39 C38 H38 119.7 . . ?
C38 C39 H39 119.9 . . ?
C40 C39 C38 120.2(4) . . ?
C40 C39 H39 119.9 . . ?
C39 C40 H40 120.1 . . ?
C39 C40 C41 119.8(4) . . ?
C41 C40 H40 120.1 . . ?
C36 C41 H41 120.1 . . ?
C40 C41 C36 119.9(3) . . ?
C40 C41 H41 120.1 . . ?
C43 C42 S4 120.2(3) . . ?
C47 C42 S4 117.9(3) . . ?
C47 C42 C43 121.7(3) . . ?
C42 C43 H43 120.6 . . ?
C44 C43 C42 118.8(4) . . ?
C44 C43 H43 120.6 . . ?
C43 C44 H44 119.7 . . ?
C45 C44 C43 120.6(4) . . ?
C45 C44 H44 119.7 . . ?
C44 C45 H45 120.1 . . ?
C44 C45 C46 119.8(4) . . ?
C46 C45 H45 120.1 . . ?
C45 C46 H46 119.5 . . ?
C45 C46 C47 121.1(4) . . ?
C47 C46 H46 119.5 . . ?
C42 C47 C46 118.0(4) . . ?
C42 C47 H47 121.0 . . ?
C46 C47 H47 121.0 . . ?
C33 C48 H48A 109.5 . . ?
C33 C48 H48B 109.5 . . ?
C33 C48 H48C 109.5 . . ?
H48A C48 H48B 109.5 . . ?
H48A C48 H48C 109.5 . . ?
H48B C48 H48C 109.5 . . ?

loop_
_geom_bond_atom_site_label_1
_geom_bond_atom_site_label_2
_geom_bond_distance
_geom_bond_site_symmetry_2
_geom_bond_publ_flag
S1 O1 1.431(2) . ?
S1 O2 1.429(2) . ?
S1 C11 1.847(3) . ?
S1 C12 1.755(3) . ?
S2 O3 1.424(3) . ?
S2 O4 1.430(3) . ?
S2 C11 1.862(3) . ?
S2 C18 1.761(3) . ?
F1 C3 1.354(4) . ?
F2 C11 1.384(3) . ?
C1 H1 0.9300 . ?
C1 C2 1.377(5) . ?
C1 C6 1.386(5) . ?
C2 H2 0.9300 . ?
C2 C3 1.377(6) . ?
C3 C4 1.361(6) . ?
C4 H4 0.9300 . ?
C4 C5 1.377(5) . ?
C5 H5 0.9300 . ?
C5 C6 1.382(4) . ?
C6 C7 1.477(5) . ?
C7 H7 0.9300 . ?
C7 C8 1.305(5) . ?
C8 C9 1.302(5) . ?
C9 C10 1.515(5) . ?
C9 C24 1.498(5) . ?
C10 H10A 0.9700 . ?
C10 H10B 0.9700 . ?
C10 C11 1.516(4) . ?
C12 C13 1.384(5) . ?
C12 C17 1.383(5) . ?
C13 H13 0.9300 . ?
C13 C14 1.396(6) . ?
C14 H14 0.9300 . ?
C14 C15 1.379(7) . ?
C15 H15 0.9300 . ?
C15 C16 1.349(7) . ?
C16 H16 0.9300 . ?
C16 C17 1.384(6) . ?
C17 H17 0.9300 . ?
C18 C19 1.385(5) . ?
C18 C23 1.385(5) . ?
C19 H19 0.9300 . ?
C19 C20 1.383(6) . ?
C20 H20 0.9300 . ?
C20 C21 1.368(7) . ?
C21 H21 0.9300 . ?
C21 C22 1.364(7) . ?
C22 H22 0.9300 . ?
C22 C23 1.380(5) . ?
C23 H23 0.9300 . ?
C24 H24A 0.9600 . ?
C24 H24B 0.9600 . ?
C24 H24C 0.9600 . ?
S3 O5 1.434(2) . ?
S3 O6 1.427(2) . ?
S3 C35 1.849(3) . ?
S3 C36 1.757(3) . ?
S4 O7 1.429(3) . ?
S4 O8 1.428(3) . ?
S4 C35 1.857(3) . ?
S4 C42 1.767(3) . ?
F3 C27 1.367(5) . ?
F4 C35 1.383(3) . ?
C25 H25 0.9300 . ?
C25 C26 1.374(5) . ?
C25 C30 1.382(5) . ?
C26 H26 0.9300 . ?
C26 C27 1.369(6) . ?
C27 C28 1.357(6) . ?
C28 H28 0.9300 . ?
C28 C29 1.387(6) . ?
C29 H29 0.9300 . ?
C29 C30 1.383(5) . ?
C30 C31 1.478(5) . ?
C31 H31 0.9300 . ?
C31 C32 1.307(5) . ?
C32 C33 1.301(5) . ?
C33 C34 1.514(5) . ?
C33 C48 1.501(5) . ?
C34 H34A 0.9700 . ?
C34 H34B 0.9700 . ?
C34 C35 1.520(4) . ?
C36 C37 1.386(4) . ?
C36 C41 1.382(5) . ?
C37 H37 0.9300 . ?
C37 C38 1.370(6) . ?
C38 H38 0.9300 . ?
C38 C39 1.392(6) . ?
C39 H39 0.9300 . ?
C39 C40 1.368(6) . ?
C40 H40 0.9300 . ?
C40 C41 1.376(5) . ?
C41 H41 0.9300 . ?
C42 C43 1.383(5) . ?
C42 C47 1.367(5) . ?
C43 H43 0.9300 . ?
C43 C44 1.375(5) . ?
C44 H44 0.9300 . ?
C44 C45 1.364(6) . ?
C45 H45 0.9300 . ?
C45 C46 1.372(6) . ?
C46 H46 0.9300 . ?
C46 C47 1.388(6) . ?
C47 H47 0.9300 . ?
C48 H48A 0.9600 . ?
C48 H48B 0.9600 . ?
C48 H48C 0.9600 . ?

loop_
_geom_torsion_atom_site_label_1
_geom_torsion_atom_site_label_2
_geom_torsion_atom_site_label_3
_geom_torsion_atom_site_label_4
_geom_torsion
_geom_torsion_site_symmetry_1
_geom_torsion_site_symmetry_2
_geom_torsion_site_symmetry_3
_geom_torsion_site_symmetry_4
_geom_torsion_publ_flag
S1 C12 C13 C14 -179.5(3) . . . . ?
S1 C12 C17 C16 178.9(3) . . . . ?
S2 C18 C19 C20 -176.6(3) . . . . ?
S2 C18 C23 C22 176.0(3) . . . . ?
F1 C3 C4 C5 179.8(4) . . . . ?
O1 S1 C11 S2 -84.74(19) . . . . ?
O1 S1 C11 F2 160.91(18) . . . . ?
O1 S1 C11 C10 36.1(3) . . . . ?
O1 S1 C12 C13 -8.2(3) . . . . ?
O1 S1 C12 C17 171.2(3) . . . . ?
O2 S1 C11 S2 44.5(2) . . . . ?
O2 S1 C11 F2 -69.8(2) . . . . ?
O2 S1 C11 C10 165.4(2) . . . . ?
O2 S1 C12 C13 -140.8(3) . . . . ?
O2 S1 C12 C17 38.6(3) . . . . ?
O3 S2 C11 S1 50.5(2) . . . . ?
O3 S2 C11 F2 165.8(2) . . . . ?
O3 S2 C11 C10 -75.2(3) . . . . ?
O3 S2 C18 C19 174.8(3) . . . . ?
O3 S2 C18 C23 -1.8(3) . . . . ?
O4 S2 C11 S1 177.57(17) . . . . ?
O4 S2 C11 F2 -67.2(2) . . . . ?
O4 S2 C11 C10 51.8(3) . . . . ?
O4 S2 C18 C19 42.5(4) . . . . ?
O4 S2 C18 C23 -134.1(3) . . . . ?
C1 C2 C3 F1 178.9(4) . . . . ?
C1 C2 C3 C4 0.0(7) . . . . ?
C1 C6 C7 C8 8.7(6) . . . . ?
C2 C1 C6 C5 -0.1(6) . . . . ?
C2 C1 C6 C7 -178.0(4) . . . . ?
C2 C3 C4 C5 -1.4(7) . . . . ?
C3 C4 C5 C6 2.1(6) . . . . ?
C4 C5 C6 C1 -1.4(6) . . . . ?
C4 C5 C6 C7 176.6(4) . . . . ?
C5 C6 C7 C8 -169.2(4) . . . . ?
C6 C1 C2 C3 0.8(6) . . . . ?
C8 C9 C10 C11 -116.5(4) . . . . ?
C9 C10 C11 S1 59.5(4) . . . . ?
C9 C10 C11 S2 -177.1(2) . . . . ?
C9 C10 C11 F2 -62.6(4) . . . . ?
C11 S1 C12 C13 106.5(3) . . . . ?
C11 S1 C12 C17 -74.1(3) . . . . ?
C11 S2 C18 C19 -69.8(3) . . . . ?
C11 S2 C18 C23 113.7(3) . . . . ?
C12 S1 C11 S2 158.62(16) . . . . ?
C12 S1 C11 F2 44.3(2) . . . . ?
C12 S1 C11 C10 -80.5(3) . . . . ?
C12 C13 C14 C15 0.6(7) . . . . ?
C13 C12 C17 C16 -1.7(6) . . . . ?
C13 C14 C15 C16 -1.7(8) . . . . ?
C14 C15 C16 C17 1.1(8) . . . . ?
C15 C16 C17 C12 0.6(7) . . . . ?
C17 C12 C13 C14 1.1(6) . . . . ?
C18 S2 C11 S1 -67.5(2) . . . . ?
C18 S2 C11 F2 47.8(2) . . . . ?
C18 S2 C11 C10 166.7(2) . . . . ?
C18 C19 C20 C21 0.0(7) . . . . ?
C19 C18 C23 C22 -0.5(6) . . . . ?
C19 C20 C21 C22 0.8(7) . . . . ?
C20 C21 C22 C23 -1.5(7) . . . . ?
C21 C22 C23 C18 1.3(6) . . . . ?
C23 C18 C19 C20 -0.2(6) . . . . ?
C24 C9 C10 C11 67.7(4) . . . . ?
S3 C36 C37 C38 -176.8(3) . . . . ?
S3 C36 C41 C40 175.5(3) . . . . ?
S4 C42 C43 C44 -175.4(3) . . . . ?
S4 C42 C47 C46 174.3(3) . . . . ?
F3 C27 C28 C29 179.2(4) . . . . ?
O5 S3 C35 S4 -89.07(18) . . . . ?
O5 S3 C35 F4 156.06(19) . . . . ?
O5 S3 C35 C34 31.7(3) . . . . ?
O5 S3 C36 C37 -12.0(3) . . . . ?
O5 S3 C36 C41 170.1(3) . . . . ?
O6 S3 C35 S4 40.5(2) . . . . ?
O6 S3 C35 F4 -74.4(2) . . . . ?
O6 S3 C35 C34 161.2(2) . . . . ?
O6 S3 C36 C37 -145.2(3) . . . . ?
O6 S3 C36 C41 36.9(3) . . . . ?
O7 S4 C35 S3 53.0(2) . . . . ?
O7 S4 C35 F4 168.8(2) . . . . ?
O7 S4 C35 C34 -72.6(2) . . . . ?
O7 S4 C42 C43 179.7(3) . . . . ?
O7 S4 C42 C47 4.2(4) . . . . ?
O8 S4 C35 S3 179.79(17) . . . . ?
O8 S4 C35 F4 -64.4(2) . . . . ?
O8 S4 C35 C34 54.2(2) . . . . ?
O8 S4 C42 C43 47.8(3) . . . . ?
O8 S4 C42 C47 -127.7(3) . . . . ?
C25 C26 C27 F3 179.5(4) . . . . ?
C25 C26 C27 C28 -0.6(7) . . . . ?
C25 C30 C31 C32 3.9(6) . . . . ?
C26 C25 C30 C29 0.2(6) . . . . ?
C26 C25 C30 C31 -179.0(4) . . . . ?
C26 C27 C28 C29 -0.8(7) . . . . ?
C27 C28 C29 C30 1.8(6) . . . . ?
C28 C29 C30 C25 -1.5(6) . . . . ?
C28 C29 C30 C31 177.6(4) . . . . ?
C29 C30 C31 C32 -175.2(4) . . . . ?
C30 C25 C26 C27 0.9(6) . . . . ?
C32 C33 C34 C35 -117.7(4) . . . . ?
C33 C34 C35 S3 59.3(4) . . . . ?
C33 C34 C35 S4 -177.2(2) . . . . ?
C33 C34 C35 F4 -62.7(4) . . . . ?
C35 S3 C36 C37 102.5(3) . . . . ?
C35 S3 C36 C41 -75.5(3) . . . . ?
C35 S4 C42 C43 -64.3(3) . . . . ?
C35 S4 C42 C47 120.2(3) . . . . ?
C36 S3 C35 S4 154.45(16) . . . . ?
C36 S3 C35 F4 39.6(2) . . . . ?
C36 S3 C35 C34 -84.8(3) . . . . ?
C36 C37 C38 C39 1.0(7) . . . . ?
C37 C36 C41 C40 -2.4(5) . . . . ?
C37 C38 C39 C40 -1.7(7) . . . . ?
C38 C39 C40 C41 0.3(7) . . . . ?
C39 C40 C41 C36 1.8(6) . . . . ?
C41 C36 C37 C38 1.0(6) . . . . ?
C42 S4 C35 S3 -65.2(2) . . . . ?
C42 S4 C35 F4 50.6(2) . . . . ?
C42 S4 C35 C34 169.2(2) . . . . ?
C42 C43 C44 C45 1.5(6) . . . . ?
C43 C42 C47 C46 -1.2(6) . . . . ?
C43 C44 C45 C46 -1.6(7) . . . . ?
C44 C45 C46 C47 0.3(7) . . . . ?
C45 C46 C47 C42 1.1(7) . . . . ?
C47 C42 C43 C44 -0.1(6) . . . . ?
C48 C33 C34 C35 67.5(4) . . . . ?
